data_9004512
loop_
_publ_author_name
'Guggenheim, S.'
'Zhan, W.'

_publ_section_title
;
 Effect of temperature on the structures of lizardite-1T and lizardite-2H1
 Sample: T = 300 C
;
_journal_name_full 'The Canadian Mineralogist'
_journal_page_first 1587
_journal_page_last 1594
_journal_volume 36
_journal_year 1998
_chemical_formula_sum 'Mg3 O9 Si2'
_chemical_name_mineral Lizardite-2H1
_space_group_IT_number 185
_symmetry_space_group_name_Hall 'P 6c -2'
_symmetry_space_group_name_H-M 'P 63 c m'
_cell_angle_alpha 90
_cell_angle_beta 90
_cell_angle_gamma 120
_cell_length_a 5.336
_cell_length_b 5.336
_cell_length_c 14.614
_cell_formula_units_Z 2
_cell_volume 360.356
_database_code_amcsd 0005587
_diffrn_ambient_temperature 573.15
_exptl_crystal_density_diffrn 2.517
_cod_original_formula_sum 'Mg3 Si2 O9'
_cod_database_code 9004512

loop_
_space_group_symop_operation_xyz
x,y,z
-x,-x+y,z
x-y,x,1/2+z
-y,-x,1/2+z
-y,x-y,z
x-y,-y,z
-x,-y,1/2+z
x,x-y,1/2+z
-x+y,-x,z
y,x,z
y,-x+y,1/2+z
-x+y,y,1/2+z

loop_
_atom_site_aniso_label
_atom_site_aniso_U_11
_atom_site_aniso_U_22
_atom_site_aniso_U_33
_atom_site_aniso_U_12
_atom_site_aniso_U_13
_atom_site_aniso_U_23
Mg 0.01800 0.01500 0.01800 0.00750 0.00000 0.00000
Si 0.01300 0.01300 0.01200 0.00650 0.00000 0.00000
O1 0.02300 0.02300 0.01500 0.01150 0.00000 0.00000
O2 0.03800 0.02900 0.03000 0.01450 -0.01400 0.00000
O3 0.02400 0.02500 0.03100 0.01250 -0.00200 0.00000
O4 0.02000 0.02000 0.02600 0.01000 0.00000 0.00000

loop_
_atom_site_label
_atom_site_fract_x
_atom_site_fract_y
_atom_site_fract_z
Mg 0.33200 0.00000 0.21880
Si 0.33333 0.66667 0.02920
O1 0.33333 0.66667 0.14060
O2 0.49400 0.00000 -0.00900
O3 0.66667 0.00000 0.28590
O4 0.00000 0.00000 0.14400

loop_
_cod_related_entry_id
_cod_related_entry_database
_cod_related_entry_code
1 AMCSD 0005587
